data_7159421
loop_
_publ_author_name
'Moreno-Rodriguez, Nazaret'
'Borrego, L. Gabriel'
'Recio, Roc&#xed;o'
'Valdivia, Victoria'
'Nicasio, M. Carmen'
'&#xc1;lvarez, Eleuterio'
'Khiar, Noureddine'
'Fern&#xe1;ndez, Inmaculada'

_publ_section_title
;
 Synthesis and characterization of enantiopure chiral NH<sub>2</sub>/SO
 palladium complexes.
;
_journal_issue 28
_journal_name_full 'Organic &amp; biomolecular chemistry'
_journal_page_first 5827
_journal_page_last 5839
_journal_paper_doi 10.1039/d3ob00816a
_journal_volume 21
_journal_year 2023
_chemical_absolute_configuration ad
_chemical_formula_moiety 'C20 H29 N O2 S2'
_chemical_formula_sum 'C20 H29 N O2 S2'
_chemical_formula_weight 379.56
_space_group_crystal_system monoclinic
_space_group_IT_number 4
_space_group_name_Hall 'P 2yb'
_space_group_name_H-M_alt 'P 1 21 1'
_atom_sites_solution_hydrogens mixed
_audit_creation_method SHELXL-2018/3
_audit_update_record
;
2023-05-09 deposited with the CCDC.	2023-06-27 downloaded from the CCDC.
;
_cell_angle_alpha 90
_cell_angle_beta 100.221(3)
_cell_angle_gamma 90
_cell_formula_units_Z 2
_cell_length_a 6.0206(4)
_cell_length_b 18.0652(12)
_cell_length_c 9.4916(7)
_cell_measurement_reflns_used 9928
_cell_measurement_temperature 193(2)
_cell_measurement_theta_max 30.45
_cell_measurement_theta_min 2.45
_cell_volume 1015.96(12)
_computing_cell_refinement 'Bruker SAINT'
_computing_data_collection 'Bruker APEX2'
_computing_data_reduction 'Bruker SAINT'
_computing_molecular_graphics 'Bruker SHELXTL'
_computing_publication_material 'Bruker SHELXTL'
_computing_structure_refinement 'SHELXL-2018/3 (Sheldrick, 2018)'
_computing_structure_solution 'SHELXS-97 (Sheldrick 2008)'
_diffrn_ambient_temperature 193(2)
_diffrn_detector_area_resol_mean 7.37
_diffrn_measured_fraction_theta_full 1.000
_diffrn_measured_fraction_theta_max 0.996
_diffrn_measurement_device_type
; 
 Bruker-AXS, D8 QUEST ECO, PHOTON II area detector 
;
_diffrn_measurement_method 'phi and omega scans with narrow frames'
_diffrn_radiation_monochromator graphite
_diffrn_radiation_type MoK\a
_diffrn_radiation_wavelength 0.71073
_diffrn_reflns_av_R_equivalents 0.0556
_diffrn_reflns_av_unetI/netI 0.0488
_diffrn_reflns_Laue_measured_fraction_full 1.000
_diffrn_reflns_Laue_measured_fraction_max 0.996
_diffrn_reflns_limit_h_max 8
_diffrn_reflns_limit_h_min -8
_diffrn_reflns_limit_k_max 25
_diffrn_reflns_limit_k_min -25
_diffrn_reflns_limit_l_max 13
_diffrn_reflns_limit_l_min -13
_diffrn_reflns_number 26489
_diffrn_reflns_point_group_measured_fraction_full 0.999
_diffrn_reflns_point_group_measured_fraction_max 0.994
_diffrn_reflns_theta_full 25.242
_diffrn_reflns_theta_max 30.568
_diffrn_reflns_theta_min 2.180
_diffrn_source 'I\mS microfocus'
_exptl_absorpt_coefficient_mu 0.275
_exptl_absorpt_correction_T_max 0.7461
_exptl_absorpt_correction_T_min 0.6051
_exptl_absorpt_correction_type multi-scan
_exptl_absorpt_process_details
;
program SADABS, Bruker (2001).
;
_exptl_crystal_colour colourless
_exptl_crystal_density_diffrn 1.241
_exptl_crystal_description needle
_exptl_crystal_F_000 408
_exptl_crystal_size_max 0.500
_exptl_crystal_size_mid 0.200
_exptl_crystal_size_min 0.100
_refine_diff_density_max 0.245
_refine_diff_density_min -0.290
_refine_diff_density_rms 0.046
_refine_ls_abs_structure_details
; 
 Flack x determined using 2645 quotients [(I+)-(I-)]/[(I+)+(I-)] 
 (Parsons, Flack and Wagner, Acta Cryst. B69 (2013) 249-259). 
;
_refine_ls_abs_structure_Flack 0.05(2)
_refine_ls_extinction_method none
_refine_ls_goodness_of_fit_ref 1.047
_refine_ls_hydrogen_treatment constr
_refine_ls_matrix_type full
_refine_ls_number_parameters 232
_refine_ls_number_reflns 6205
_refine_ls_number_restraints 1
_refine_ls_restrained_S_all 1.047
_refine_ls_R_factor_all 0.0355
_refine_ls_R_factor_gt 0.0318
_refine_ls_shift/su_max 0.001
_refine_ls_shift/su_mean 0.000
_refine_ls_structure_factor_coef Fsqd
_refine_ls_weighting_details 'w=1/[\s^2^(Fo^2^)+(0.0354P)^2^+0.0799P] where P=(Fo^2^+2Fc^2^)/3'
_refine_ls_weighting_scheme calc
_refine_ls_wR_factor_gt 0.0769
_refine_ls_wR_factor_ref 0.0804
_reflns_Friedel_coverage 0.940
_reflns_Friedel_fraction_full 0.998
_reflns_Friedel_fraction_max 0.992
_reflns_number_gt 5817
_reflns_number_total 6205
_reflns_threshold_expression 'I > 2\s(I)'
_cod_data_source_file d3ob00816a2.cif
_cod_data_source_block 10_Rs_Sc_Ss
_cod_depositor_comments 'Adding full bibliography for 7159420--7159436.cif.'
_cod_original_sg_symbol_H-M 'P 21'
_cod_database_code 7159421
_shelx_shelxl_version_number 2018/3
_shelx_space_group_comment
; 
The symmetry employed for this shelxl refinement is uniquely defined 
by the following loop, which should always be used as a source of 
symmetry information in preference to the above space-group names. 
They are only intended as comments. 
;
_shelx_estimated_absorpt_t_min 0.875
_shelx_estimated_absorpt_t_max 0.973

loop_
_space_group_symop_operation_xyz
'x, y, z'
'-x, y+1/2, -z'

loop_
_atom_site_label
_atom_site_type_symbol
_atom_site_fract_x
_atom_site_fract_y
_atom_site_fract_z
_atom_site_U_iso_or_equiv
_atom_site_adp_type
_atom_site_occupancy
_atom_site_site_symmetry_order
_atom_site_calc_flag
_atom_site_refinement_flags_posn
_atom_site_refinement_flags_adp
_atom_site_refinement_flags_occupancy
_atom_site_disorder_assembly
_atom_site_disorder_group
S1 S 0.08942(9) 0.53860(2) 0.28510(5) 0.02731(11) Uani 1 1 d . . . . .
S2 S 0.68572(7) 0.38123(2) 0.66353(5) 0.02362(10) Uani 1 1 d . . . . .
O1 O -0.0751(4) 0.58356(9) 0.34836(19) 0.0437(4) Uani 1 1 d . . . . .
O2 O 0.8604(3) 0.41100(9) 0.5837(2) 0.0362(4) Uani 1 1 d . . . . .
N1 N 0.1610(3) 0.46230(9) 0.38267(18) 0.0257(3) Uani 1 1 d . . . . .
H1N H 0.043181 0.449845 0.422678 0.031 Uiso 1 1 d R U . . .
C1 C 0.3831(3) 0.46510(10) 0.4789(2) 0.0226(3) Uani 1 1 d . . . . .
H1 H 0.500332 0.472924 0.417778 0.027 Uiso 1 1 calc R U . . .
C2 C 0.4176(3) 0.38700(10) 0.5431(2) 0.0250(3) Uani 1 1 d . . . . .
H2A H 0.413277 0.350282 0.465196 0.030 Uiso 1 1 calc R U . . .
H2B H 0.293939 0.375289 0.595689 0.030 Uiso 1 1 calc R U . . .
C3 C 0.4075(3) 0.52710(9) 0.58830(19) 0.0216(3) Uani 1 1 d . . . . .
C4 C 0.5785(3) 0.57762(10) 0.5928(2) 0.0225(3) Uani 1 1 d . . . . .
H4 H 0.684832 0.571792 0.530666 0.027 Uiso 1 1 calc R U . . .
C5 C 0.5991(3) 0.63841(10) 0.6886(2) 0.0222(3) Uani 1 1 d . . . . .
C6 C 0.7729(4) 0.69197(11) 0.6928(2) 0.0308(4) Uani 1 1 d . . . . .
H6 H 0.881537 0.686691 0.632094 0.037 Uiso 1 1 calc R U . . .
C7 C 0.7844(4) 0.75113(13) 0.7837(3) 0.0386(5) Uani 1 1 d . . . . .
H7 H 0.901398 0.786627 0.785730 0.046 Uiso 1 1 calc R U . . .
C8 C 0.6248(5) 0.76000(12) 0.8744(3) 0.0402(5) Uani 1 1 d . . . . .
H8 H 0.634712 0.801342 0.937103 0.048 Uiso 1 1 calc R U . . .
C9 C 0.4560(4) 0.70941(11) 0.8727(2) 0.0332(4) Uani 1 1 d . . . . .
H9 H 0.348840 0.715995 0.933986 0.040 Uiso 1 1 calc R U . . .
C10 C 0.4385(3) 0.64713(10) 0.7804(2) 0.0244(3) Uani 1 1 d . . . . .
C11 C 0.2660(3) 0.59360(11) 0.7753(2) 0.0263(4) Uani 1 1 d . . . . .
H11 H 0.159276 0.598330 0.837364 0.032 Uiso 1 1 calc R U . . .
C12 C 0.2500(3) 0.53503(11) 0.6824(2) 0.0259(3) Uani 1 1 d . . . . .
H12 H 0.133077 0.499577 0.680833 0.031 Uiso 1 1 calc R U . . .
C13 C 0.7310(3) 0.27963(10) 0.6721(2) 0.0248(3) Uani 1 1 d . . . . .
C14 C 0.9323(4) 0.27015(13) 0.7936(3) 0.0375(5) Uani 1 1 d . . . . .
H14A H 0.977296 0.217957 0.800869 0.056 Uiso 1 1 calc R U . . .
H14B H 0.890063 0.286121 0.883956 0.056 Uiso 1 1 calc R U . . .
H14C H 1.058714 0.300277 0.774028 0.056 Uiso 1 1 calc R U . . .
C15 C 0.7881(4) 0.25304(12) 0.5311(3) 0.0348(4) Uani 1 1 d . . . . .
H15A H 0.917881 0.280859 0.509803 0.052 Uiso 1 1 calc R U . . .
H15B H 0.658101 0.260886 0.454394 0.052 Uiso 1 1 calc R U . . .
H15C H 0.825123 0.200186 0.538080 0.052 Uiso 1 1 calc R U . . .
C16 C 0.5227(4) 0.24131(12) 0.7086(3) 0.0357(5) Uani 1 1 d . . . . .
H16A H 0.557123 0.189096 0.730420 0.054 Uiso 1 1 calc R U . . .
H16B H 0.398443 0.244829 0.626748 0.054 Uiso 1 1 calc R U . . .
H16C H 0.478618 0.265367 0.791961 0.054 Uiso 1 1 calc R U . . .
C17 C -0.0749(4) 0.49416(12) 0.1245(2) 0.0291(4) Uani 1 1 d . . . . .
C18 C 0.0943(4) 0.45459(14) 0.0500(2) 0.0369(5) Uani 1 1 d . . . . .
H18A H 0.171572 0.416119 0.113226 0.055 Uiso 1 1 calc R U . . .
H18B H 0.205389 0.490283 0.027271 0.055 Uiso 1 1 calc R U . . .
H18C H 0.015302 0.431845 -0.038586 0.055 Uiso 1 1 calc R U . . .
C19 C -0.2503(4) 0.44149(17) 0.1641(3) 0.0459(6) Uani 1 1 d . . . . .
H19A H -0.339436 0.420553 0.076809 0.069 Uiso 1 1 calc R U . . .
H19B H -0.350069 0.468443 0.217301 0.069 Uiso 1 1 calc R U . . .
H19C H -0.174554 0.401467 0.223875 0.069 Uiso 1 1 calc R U . . .
C20 C -0.1872(5) 0.55799(16) 0.0338(3) 0.0470(6) Uani 1 1 d . . . . .
H20A H -0.074415 0.596059 0.025196 0.070 Uiso 1 1 calc R U . . .
H20B H -0.306295 0.579303 0.079461 0.070 Uiso 1 1 calc R U . . .
H20C H -0.253203 0.539673 -0.061669 0.070 Uiso 1 1 calc R U . . .

loop_
_atom_site_aniso_label
_atom_site_aniso_U_11
_atom_site_aniso_U_22
_atom_site_aniso_U_33
_atom_site_aniso_U_23
_atom_site_aniso_U_13
_atom_site_aniso_U_12
S1 0.0336(3) 0.02285(19) 0.0252(2) 0.00374(17) 0.00446(18) 0.00218(17)
S2 0.02115(19) 0.02221(19) 0.0260(2) -0.00247(16) 0.00013(15) -0.00093(16)
O1 0.0611(12) 0.0353(8) 0.0364(9) 0.0012(7) 0.0135(8) 0.0182(8)
O2 0.0241(7) 0.0312(7) 0.0535(10) 0.0066(7) 0.0074(7) -0.0072(6)
N1 0.0263(8) 0.0252(7) 0.0240(7) 0.0045(6) 0.0004(6) -0.0011(6)
C1 0.0216(8) 0.0235(8) 0.0225(7) -0.0001(6) 0.0035(6) 0.0001(6)
C2 0.0206(8) 0.0223(8) 0.0299(9) 0.0002(7) -0.0013(7) -0.0008(7)
C3 0.0211(8) 0.0211(8) 0.0225(7) 0.0022(6) 0.0034(6) 0.0002(6)
C4 0.0207(8) 0.0224(8) 0.0251(8) 0.0031(6) 0.0057(7) 0.0004(6)
C5 0.0205(8) 0.0205(7) 0.0252(8) 0.0044(6) 0.0027(7) 0.0000(6)
C6 0.0270(10) 0.0261(9) 0.0383(11) 0.0037(8) 0.0032(8) -0.0052(7)
C7 0.0361(12) 0.0266(9) 0.0500(13) -0.0009(9) -0.0005(10) -0.0094(8)
C8 0.0513(14) 0.0273(10) 0.0384(12) -0.0072(8) -0.0013(10) -0.0014(9)
C9 0.0397(12) 0.0294(10) 0.0302(10) -0.0052(8) 0.0051(9) 0.0031(8)
C10 0.0268(9) 0.0234(8) 0.0221(8) 0.0017(6) 0.0022(7) 0.0026(7)
C11 0.0252(9) 0.0297(9) 0.0257(9) 0.0006(7) 0.0092(7) -0.0001(7)
C12 0.0237(8) 0.0274(8) 0.0277(8) 0.0005(7) 0.0076(7) -0.0034(7)
C13 0.0224(8) 0.0226(8) 0.0289(9) 0.0018(7) 0.0035(7) 0.0006(7)
C14 0.0318(11) 0.0375(11) 0.0398(12) 0.0071(9) -0.0030(9) 0.0065(9)
C15 0.0368(11) 0.0306(10) 0.0379(11) -0.0082(8) 0.0093(9) 0.0020(8)
C16 0.0306(10) 0.0320(10) 0.0453(12) 0.0109(9) 0.0084(9) -0.0029(8)
C17 0.0273(10) 0.0359(10) 0.0229(8) 0.0053(7) 0.0015(7) 0.0048(8)
C18 0.0411(12) 0.0399(11) 0.0300(10) -0.0014(9) 0.0076(9) 0.0070(9)
C19 0.0320(12) 0.0648(16) 0.0387(13) 0.0041(11) -0.0001(10) -0.0109(11)
C20 0.0494(15) 0.0566(15) 0.0332(11) 0.0138(10) 0.0027(10) 0.0225(12)

loop_
_atom_type_symbol
_atom_type_description
_atom_type_scat_dispersion_real
_atom_type_scat_dispersion_imag
_atom_type_scat_source
C C 0.0033 0.0016 'International Tables Vol C Tables 4.2.6.8 and 6.1.1.4'
H H 0.0000 0.0000 'International Tables Vol C Tables 4.2.6.8 and 6.1.1.4'
N N 0.0061 0.0033 'International Tables Vol C Tables 4.2.6.8 and 6.1.1.4'
O O 0.0106 0.0060 'International Tables Vol C Tables 4.2.6.8 and 6.1.1.4'
S S 0.1246 0.1234 'International Tables Vol C Tables 4.2.6.8 and 6.1.1.4'

loop_
_geom_angle_atom_site_label_1
_geom_angle_atom_site_label_2
_geom_angle_atom_site_label_3
_geom_angle
_geom_angle_site_symmetry_1
_geom_angle_site_symmetry_3
_geom_angle_publ_flag
O1 S1 N1 110.54(9) . . ?
O1 S1 C17 105.85(11) . . ?
N1 S1 C17 98.41(9) . . ?
O2 S2 C2 106.69(9) . . ?
O2 S2 C13 105.44(9) . . ?
C2 S2 C13 101.09(9) . . ?
C1 N1 S1 115.40(12) . . ?
C1 N1 H1N 116.5 . . ?
S1 N1 H1N 107.3 . . ?
N1 C1 C3 114.50(15) . . ?
N1 C1 C2 104.89(14) . . ?
C3 C1 C2 114.64(16) . . ?
N1 C1 H1 107.5 . . ?
C3 C1 H1 107.5 . . ?
C2 C1 H1 107.5 . . ?
C1 C2 S2 110.26(13) . . ?
C1 C2 H2A 109.6 . . ?
S2 C2 H2A 109.6 . . ?
C1 C2 H2B 109.6 . . ?
S2 C2 H2B 109.6 . . ?
H2A C2 H2B 108.1 . . ?
C4 C3 C12 119.66(17) . . ?
C4 C3 C1 119.59(16) . . ?
C12 C3 C1 120.71(16) . . ?
C3 C4 C5 121.04(16) . . ?
C3 C4 H4 119.5 . . ?
C5 C4 H4 119.5 . . ?
C4 C5 C6 121.75(17) . . ?
C4 C5 C10 119.20(16) . . ?
C6 C5 C10 119.02(18) . . ?
C7 C6 C5 120.3(2) . . ?
C7 C6 H6 119.8 . . ?
C5 C6 H6 119.8 . . ?
C6 C7 C8 120.7(2) . . ?
C6 C7 H7 119.6 . . ?
C8 C7 H7 119.6 . . ?
C9 C8 C7 120.2(2) . . ?
C9 C8 H8 119.9 . . ?
C7 C8 H8 119.9 . . ?
C8 C9 C10 120.8(2) . . ?
C8 C9 H9 119.6 . . ?
C10 C9 H9 119.6 . . ?
C11 C10 C9 122.53(18) . . ?
C11 C10 C5 118.60(17) . . ?
C9 C10 C5 118.87(18) . . ?
C12 C11 C10 121.21(17) . . ?
C12 C11 H11 119.4 . . ?
C10 C11 H11 119.4 . . ?
C11 C12 C3 120.27(17) . . ?
C11 C12 H12 119.9 . . ?
C3 C12 H12 119.9 . . ?
C15 C13 C16 112.37(18) . . ?
C15 C13 C14 110.90(18) . . ?
C16 C13 C14 110.61(18) . . ?
C15 C13 S2 109.21(14) . . ?
C16 C13 S2 109.81(14) . . ?
C14 C13 S2 103.58(14) . . ?
C13 C14 H14A 109.5 . . ?
C13 C14 H14B 109.5 . . ?
H14A C14 H14B 109.5 . . ?
C13 C14 H14C 109.5 . . ?
H14A C14 H14C 109.5 . . ?
H14B C14 H14C 109.5 . . ?
C13 C15 H15A 109.5 . . ?
C13 C15 H15B 109.5 . . ?
H15A C15 H15B 109.5 . . ?
C13 C15 H15C 109.5 . . ?
H15A C15 H15C 109.5 . . ?
H15B C15 H15C 109.5 . . ?
C13 C16 H16A 109.5 . . ?
C13 C16 H16B 109.5 . . ?
H16A C16 H16B 109.5 . . ?
C13 C16 H16C 109.5 . . ?
H16A C16 H16C 109.5 . . ?
H16B C16 H16C 109.5 . . ?
C19 C17 C18 112.0(2) . . ?
C19 C17 C20 110.9(2) . . ?
C18 C17 C20 111.11(17) . . ?
C19 C17 S1 111.25(15) . . ?
C18 C17 S1 106.48(15) . . ?
C20 C17 S1 104.86(17) . . ?
C17 C18 H18A 109.5 . . ?
C17 C18 H18B 109.5 . . ?
H18A C18 H18B 109.5 . . ?
C17 C18 H18C 109.5 . . ?
H18A C18 H18C 109.5 . . ?
H18B C18 H18C 109.5 . . ?
C17 C19 H19A 109.5 . . ?
C17 C19 H19B 109.5 . . ?
H19A C19 H19B 109.5 . . ?
C17 C19 H19C 109.5 . . ?
H19A C19 H19C 109.5 . . ?
H19B C19 H19C 109.5 . . ?
C17 C20 H20A 109.5 . . ?
C17 C20 H20B 109.5 . . ?
H20A C20 H20B 109.5 . . ?
C17 C20 H20C 109.5 . . ?
H20A C20 H20C 109.5 . . ?
H20B C20 H20C 109.5 . . ?

loop_
_geom_bond_atom_site_label_1
_geom_bond_atom_site_label_2
_geom_bond_distance
_geom_bond_site_symmetry_2
_geom_bond_publ_flag
S1 O1 1.4872(17) . ?
S1 N1 1.6737(16) . ?
S1 C17 1.847(2) . ?
S2 O2 1.5007(16) . ?
S2 C2 1.8082(18) . ?
S2 C13 1.8551(19) . ?
N1 C1 1.480(3) . ?
N1 H1N 0.8908 . ?
C1 C3 1.517(3) . ?
C1 C2 1.536(3) . ?
C1 H1 1.0000 . ?
C2 H2A 0.9900 . ?
C2 H2B 0.9900 . ?
C3 C4 1.371(2) . ?
C3 C12 1.420(2) . ?
C4 C5 1.417(3) . ?
C4 H4 0.9500 . ?
C5 C6 1.420(3) . ?
C5 C10 1.421(2) . ?
C6 C7 1.368(3) . ?
C6 H6 0.9500 . ?
C7 C8 1.409(4) . ?
C7 H7 0.9500 . ?
C8 C9 1.365(3) . ?
C8 H8 0.9500 . ?
C9 C10 1.418(3) . ?
C9 H9 0.9500 . ?
C10 C11 1.414(3) . ?
C11 C12 1.370(3) . ?
C11 H11 0.9500 . ?
C12 H12 0.9500 . ?
C13 C15 1.518(3) . ?
C13 C16 1.525(3) . ?
C13 C14 1.527(3) . ?
C14 H14A 0.9800 . ?
C14 H14B 0.9800 . ?
C14 H14C 0.9800 . ?
C15 H15A 0.9800 . ?
C15 H15B 0.9800 . ?
C15 H15C 0.9800 . ?
C16 H16A 0.9800 . ?
C16 H16B 0.9800 . ?
C16 H16C 0.9800 . ?
C17 C19 1.517(3) . ?
C17 C18 1.518(3) . ?
C17 C20 1.524(3) . ?
C18 H18A 0.9800 . ?
C18 H18B 0.9800 . ?
C18 H18C 0.9800 . ?
C19 H19A 0.9800 . ?
C19 H19B 0.9800 . ?
C19 H19C 0.9800 . ?
C20 H20A 0.9800 . ?
C20 H20B 0.9800 . ?
C20 H20C 0.9800 . ?

loop_
_geom_hbond_atom_site_label_D
_geom_hbond_atom_site_label_H
_geom_hbond_atom_site_label_A
_geom_hbond_distance_DH
_geom_hbond_distance_HA
_geom_hbond_distance_DA
_geom_hbond_angle_DHA
_geom_hbond_site_symmetry_A
_geom_hbond_publ_flag
N1 H1N O2 0.89 2.15 3.000(2) 158.6 1_455 yes

loop_
_geom_torsion_atom_site_label_1
_geom_torsion_atom_site_label_2
_geom_torsion_atom_site_label_3
_geom_torsion_atom_site_label_4
_geom_torsion
_geom_torsion_site_symmetry_1
_geom_torsion_site_symmetry_2
_geom_torsion_site_symmetry_3
_geom_torsion_site_symmetry_4
_geom_torsion_publ_flag
O1 S1 N1 C1 -101.94(16) . . . . ?
C17 S1 N1 C1 147.56(13) . . . . ?
S1 N1 C1 C3 59.03(18) . . . . ?
S1 N1 C1 C2 -174.44(12) . . . . ?
N1 C1 C2 S2 179.60(12) . . . . ?
C3 C1 C2 S2 -53.95(19) . . . . ?
O2 S2 C2 C1 -50.52(15) . . . . ?
C13 S2 C2 C1 -160.51(13) . . . . ?
N1 C1 C3 C4 -122.77(19) . . . . ?
C2 C1 C3 C4 115.92(19) . . . . ?
N1 C1 C3 C12 54.8(2) . . . . ?
C2 C1 C3 C12 -66.5(2) . . . . ?
C12 C3 C4 C5 -0.9(3) . . . . ?
C1 C3 C4 C5 176.70(16) . . . . ?
C3 C4 C5 C6 -178.85(19) . . . . ?
C3 C4 C5 C10 -0.5(3) . . . . ?
C4 C5 C6 C7 178.2(2) . . . . ?
C10 C5 C6 C7 -0.2(3) . . . . ?
C5 C6 C7 C8 0.0(4) . . . . ?
C6 C7 C8 C9 0.0(4) . . . . ?
C7 C8 C9 C10 0.3(4) . . . . ?
C8 C9 C10 C11 -179.9(2) . . . . ?
C8 C9 C10 C5 -0.5(3) . . . . ?
C4 C5 C10 C11 1.5(3) . . . . ?
C6 C5 C10 C11 179.88(19) . . . . ?
C4 C5 C10 C9 -177.96(18) . . . . ?
C6 C5 C10 C9 0.5(3) . . . . ?
C9 C10 C11 C12 178.3(2) . . . . ?
C5 C10 C11 C12 -1.1(3) . . . . ?
C10 C11 C12 C3 -0.2(3) . . . . ?
C4 C3 C12 C11 1.2(3) . . . . ?
C1 C3 C12 C11 -176.31(18) . . . . ?
O2 S2 C13 C15 -38.94(17) . . . . ?
C2 S2 C13 C15 72.02(16) . . . . ?
O2 S2 C13 C16 -162.57(15) . . . . ?
C2 S2 C13 C16 -51.61(16) . . . . ?
O2 S2 C13 C14 79.27(15) . . . . ?
C2 S2 C13 C14 -169.76(14) . . . . ?
O1 S1 C17 C19 -63.57(18) . . . . ?
N1 S1 C17 C19 50.67(18) . . . . ?
O1 S1 C17 C18 174.16(14) . . . . ?
N1 S1 C17 C18 -71.59(15) . . . . ?
O1 S1 C17 C20 56.32(17) . . . . ?
N1 S1 C17 C20 170.56(15) . . . . ?
